data_2244220
loop_
_publ_author_name
'Clulow, Rebecca'
'Lightfoot, Philip'

_publ_section_title
;
 Syntheses and crystal structures of three novel oxalate coordination
 compounds:
 Rb<sub>2</sub>Co(C<sub>2</sub>O<sub>4</sub>)<sub>2</sub>&#xb7;4H<sub>2</sub>O,
 Rb<sub>2</sub>CoCl<sub>2</sub>(C<sub>2</sub>O<sub>4</sub>) and
 K<sub>2</sub>Li<sub>2</sub>Cu(C<sub>2</sub>O<sub>4</sub>)<sub>3</sub>&#xb7;2H<sub>2</sub>O.
;
_journal_coeditor_code WM5668
_journal_issue 'Pt 4'
_journal_name_full 'Acta crystallographica. Section E, Crystallographic communications'
_journal_page_first 267
_journal_page_last 271
_journal_paper_doi 10.1107/S2056989023001822
_journal_volume 79
_journal_year 2023
_chemical_formula_iupac 'Rb2 [Co Cl2 (C2 O4)]'
_chemical_formula_moiety 'Rb2  Cl2  Co1  C2  O4'
_chemical_formula_sum 'C2 Cl2 Co O4 Rb2'
_chemical_formula_weight 388.79
_chemical_name_common
;
Dirubidium cobalt(II) dichloride oxalate
;
_chemical_name_systematic
;
<i>catena</i>-Poly[dirubidium [[dichloridocobalt(II)]-\m-oxalato]]
;
_space_group_IT_number 71
_space_group_name_Hall '-I 2 2'
_space_group_name_H-M_alt 'I m m m'
_symmetry_cell_setting orthorhombic
_symmetry_space_group_name_Hall '-I 2 2'
_symmetry_space_group_name_H-M 'I m m m'
_audit_creation_method SHELXL-2018/3
_cell_angle_alpha 90
_cell_angle_beta 90
_cell_angle_gamma 90
_cell_formula_units_Z 2
_cell_length_a 5.3445(3)
_cell_length_b 6.4380(4)
_cell_length_c 12.5866(8)
_cell_measurement_reflns_used 800
_cell_measurement_temperature 173(2)
_cell_measurement_theta_max 27.5
_cell_measurement_theta_min 3.2
_cell_volume 433.08(5)
_computing_cell_refinement
;
CrystalClear (Rigaku, 2015)
;
_computing_data_collection
;
CrystalClear (Rigaku, 2015)
;
_computing_data_reduction
;
CrystalClear (Rigaku, 2015)
;
_computing_molecular_graphics
;
Ortep for Windows (Farrugia, 2012)
;
_computing_publication_material
;
WinGX (Farrugia, 2012)
;
_computing_structure_refinement
;
SHELXL (Sheldrick, 2015b)
;
_computing_structure_solution
;
SHELXT (Sheldrick, 2015a)
;
_diffrn_ambient_temperature 173(2)
_diffrn_detector_area_resol_mean 13.6612
_diffrn_measured_fraction_theta_full 0.992
_diffrn_measured_fraction_theta_max 0.994
_diffrn_measurement_device_type 'Rigaku Mercury2 (2x2 bin mode)'
_diffrn_measurement_method 'profile data from \w-scans'
_diffrn_radiation_type MoK\a
_diffrn_radiation_wavelength 0.71075
_diffrn_reflns_av_R_equivalents 0.0340
_diffrn_reflns_av_unetI/netI 0.0192
_diffrn_reflns_limit_h_max 6
_diffrn_reflns_limit_h_min -6
_diffrn_reflns_limit_k_max 8
_diffrn_reflns_limit_k_min -8
_diffrn_reflns_limit_l_max 16
_diffrn_reflns_limit_l_min -16
_diffrn_reflns_number 2218
_diffrn_reflns_theta_full 25.242
_diffrn_reflns_theta_max 27.464
_diffrn_reflns_theta_min 3.237
_diffrn_source 'Sealed Tube'
_exptl_absorpt_coefficient_mu 13.725
_exptl_absorpt_correction_T_max 1.00
_exptl_absorpt_correction_T_min 0.671
_exptl_absorpt_correction_type multi-scan
_exptl_absorpt_process_details
;
(SADABS; Krause <i>et al.</i>,  2015)
;
_exptl_crystal_colour purple
_exptl_crystal_density_diffrn 2.981
_exptl_crystal_density_method 'not measured'
_exptl_crystal_description prism
_exptl_crystal_F_000 358
_exptl_crystal_size_max 0.20
_exptl_crystal_size_mid 0.15
_exptl_crystal_size_min 0.07
_refine_diff_density_max 0.625
_refine_diff_density_min -0.530
_refine_ls_extinction_method none
_refine_ls_goodness_of_fit_ref 1.112
_refine_ls_hydrogen_treatment undef
_refine_ls_matrix_type full
_refine_ls_number_parameters 22
_refine_ls_number_reflns 310
_refine_ls_number_restraints 0
_refine_ls_restrained_S_all 1.112
_refine_ls_R_factor_all 0.0193
_refine_ls_R_factor_gt 0.0177
_refine_ls_shift/su_max 0.000
_refine_ls_shift/su_mean 0.000
_refine_ls_structure_factor_coef Fsqd
_refine_ls_weighting_details 'w=1/[\s^2^(Fo^2^)+(0.0276P)^2^] where P=(Fo^2^+2Fc^2^)/3'
_refine_ls_weighting_scheme calc
_refine_ls_wR_factor_gt 0.0421
_refine_ls_wR_factor_ref 0.0427
_reflns_number_gt 296
_reflns_number_total 310
_reflns_threshold_expression 'I > 2\s(I)'
_cod_data_source_file wm5668sup1.cif
_cod_data_source_block II
_cod_depositor_comments 'Adding full bibliography for 2244219--2244221.cif.'
_cod_database_code 2244220
_cod_database_fobs_code 2244220

loop_
_space_group_symop_operation_xyz
'x, y, z'
'-x, -y, z'
'-x, y, -z'
'x, -y, -z'
'x+1/2, y+1/2, z+1/2'
'-x+1/2, -y+1/2, z+1/2'
'-x+1/2, y+1/2, -z+1/2'
'x+1/2, -y+1/2, -z+1/2'
'-x, -y, -z'
'x, y, -z'
'x, -y, z'
'-x, y, z'
'-x+1/2, -y+1/2, -z+1/2'
'x+1/2, y+1/2, -z+1/2'
'x+1/2, -y+1/2, z+1/2'
'-x+1/2, y+1/2, z+1/2'

loop_
_atom_site_type_symbol
_atom_site_label
_atom_site_fract_x
_atom_site_fract_y
_atom_site_fract_z
_atom_site_U_iso_or_equiv
_atom_site_adp_type
_atom_site_calc_flag
_atom_site_occupancy
_atom_site_disorder_assembly
_atom_site_disorder_group
Rb Rb1 0.500000 0.500000 0.34642(3) 0.01924(15) Uani d 1 . .
Co Co1 0.500000 1.000000 0.500000 0.01332(18) Uani d 1 . .
Cl Cl1 0.500000 1.000000 0.30247(7) 0.0198(2) Uani d 1 . .
O O1 0.7911(3) 0.7898(2) 0.500000 0.0154(4) Uani d 1 . .
C C1 1.000000 0.8775(5) 0.500000 0.0123(7) Uani d 1 . .

loop_
_atom_site_aniso_label
_atom_site_aniso_U_11
_atom_site_aniso_U_22
_atom_site_aniso_U_33
_atom_site_aniso_U_12
_atom_site_aniso_U_13
_atom_site_aniso_U_23
Rb1 0.0230(2) 0.0136(2) 0.0211(2) 0.000 0.000 0.000
Co1 0.0072(3) 0.0105(3) 0.0222(3) 0.000 0.000 0.000
Cl1 0.0233(4) 0.0172(4) 0.0190(4) 0.000 0.000 0.000
O1 0.0106(9) 0.0106(7) 0.0251(8) -0.0006(6) 0.000 0.000
C1 0.0119(16) 0.0125(16) 0.0125(14) 0.000 0.000 0.000

loop_
_atom_type_symbol
_atom_type_description
_atom_type_scat_dispersion_real
_atom_type_scat_dispersion_imag
_atom_type_scat_source
Rb Rb -0.9393 2.9676 'International Tables Vol C Tables 4.2.6.8 and 6.1.1.4'
Cl Cl 0.1484 0.1585 'International Tables Vol C Tables 4.2.6.8 and 6.1.1.4'
Co Co 0.3494 0.9721 'International Tables Vol C Tables 4.2.6.8 and 6.1.1.4'
C C 0.0033 0.0016 'International Tables Vol C Tables 4.2.6.8 and 6.1.1.4'
O O 0.0106 0.0060 'International Tables Vol C Tables 4.2.6.8 and 6.1.1.4'

loop_
_geom_angle_atom_site_label_1
_geom_angle_atom_site_label_2
_geom_angle_atom_site_label_3
_geom_angle_site_symmetry_1
_geom_angle_site_symmetry_3
_geom_angle
_geom_angle_publ_flag
O1 Rb1 O1 . 3_656 60.14(6) ?
O1 Rb1 O1 . 11_565 73.89(5) ?
O1 Rb1 O1 3_656 11_565 102.98(4) ?
O1 Rb1 O1 . 9_666 102.98(4) ?
O1 Rb1 O1 3_656 9_666 73.89(5) ?
O1 Rb1 O1 11_565 9_666 60.14(6) ?
O1 Rb1 Cl1 . 13_565 140.15(3) ?
O1 Rb1 Cl1 3_656 13_565 86.98(3) ?
O1 Rb1 Cl1 11_565 13_565 140.15(3) ?
O1 Rb1 Cl1 9_666 13_565 86.98(3) ?
O1 Rb1 Cl1 . 13_665 86.98(3) ?
O1 Rb1 Cl1 3_656 13_665 140.15(3) ?
O1 Rb1 Cl1 11_565 13_665 86.98(3) ?
O1 Rb1 Cl1 9_666 13_665 140.15(3) ?
Cl1 Rb1 Cl1 13_565 13_665 109.92(3) ?
O1 Rb1 Cl1 . 1_545 134.25(3) ?
O1 Rb1 Cl1 3_656 1_545 134.25(3) ?
O1 Rb1 Cl1 11_565 1_545 60.86(3) ?
O1 Rb1 Cl1 9_666 1_545 60.86(3) ?
Cl1 Rb1 Cl1 13_565 1_545 84.419(8) ?
Cl1 Rb1 Cl1 13_665 1_545 84.419(8) ?
O1 Rb1 Cl1 . . 60.86(3) ?
O1 Rb1 Cl1 3_656 . 60.86(3) ?
O1 Rb1 Cl1 11_565 . 134.25(3) ?
O1 Rb1 Cl1 9_666 . 134.25(3) ?
Cl1 Rb1 Cl1 13_565 . 84.418(8) ?
Cl1 Rb1 Cl1 13_665 . 84.418(8) ?
Cl1 Rb1 Cl1 1_545 . 160.49(3) ?
O1 Co1 O1 11_575 3_656 180.0 ?
O1 Co1 O1 11_575 9_676 97.97(9) ?
O1 Co1 O1 3_656 9_676 82.03(9) ?
O1 Co1 O1 11_575 . 82.03(9) ?
O1 Co1 O1 3_656 . 97.97(9) ?
O1 Co1 O1 9_676 . 180.0 ?
O1 Co1 Cl1 11_575 9_676 90.0 ?
O1 Co1 Cl1 3_656 9_676 90.0 ?
O1 Co1 Cl1 9_676 9_676 90.0 ?
O1 Co1 Cl1 . 9_676 90.0 ?
O1 Co1 Cl1 11_575 . 90.0 ?
O1 Co1 Cl1 3_656 . 90.0 ?
O1 Co1 Cl1 9_676 . 90.0 ?
O1 Co1 Cl1 . . 90.0 ?
Cl1 Co1 Cl1 9_676 . 180.0 ?
Co1 Cl1 Rb1 . 13_565 125.042(14) ?
Co1 Cl1 Rb1 . 13_665 125.042(14) ?
Rb1 Cl1 Rb1 13_565 13_665 109.92(3) ?
Co1 Cl1 Rb1 . . 80.247(16) ?
Rb1 Cl1 Rb1 13_565 . 95.582(8) ?
Rb1 Cl1 Rb1 13_665 . 95.582(8) ?
Co1 Cl1 Rb1 . 1_565 80.246(16) ?
Rb1 Cl1 Rb1 13_565 1_565 95.582(8) ?
Rb1 Cl1 Rb1 13_665 1_565 95.582(8) ?
Rb1 Cl1 Rb1 . 1_565 160.49(3) ?
C1 O1 Co1 . . 112.18(16) ?
C1 O1 Rb1 . 9_666 135.91(8) ?
Co1 O1 Rb1 . 9_666 90.94(5) ?
C1 O1 Rb1 . . 135.91(8) ?
Co1 O1 Rb1 . . 90.94(5) ?
Rb1 O1 Rb1 9_666 . 77.02(4) ?
O1 C1 O1 3_756 . 126.4(3) ?
O1 C1 C1 3_756 9_776 116.81(15) ?
O1 C1 C1 . 9_776 116.81(15) ?

loop_
_geom_bond_atom_site_label_1
_geom_bond_atom_site_label_2
_geom_bond_site_symmetry_2
_geom_bond_distance
_geom_bond_publ_flag
Rb1 O1 . 3.1045(13) ?
Rb1 O1 3_656 3.1045(13) ?
Rb1 O1 11_565 3.1045(13) ?
Rb1 O1 9_666 3.1045(13) ?
Rb1 Cl1 13_565 3.2639(6) ?
Rb1 Cl1 13_665 3.2639(6) ?
Rb1 Cl1 1_545 3.2662(3) ?
Rb1 Cl1 . 3.2662(3) ?
Co1 O1 11_575 2.0616(17) ?
Co1 O1 3_656 2.0616(17) ?
Co1 O1 9_676 2.0616(17) ?
Co1 O1 . 2.0616(17) ?
Co1 Cl1 9_676 2.4863(9) ?
Co1 Cl1 . 2.4863(9) ?
O1 C1 . 1.251(2) ?
C1 C1 9_776 1.577(6) ?
